data_2218457
loop_
_publ_author_name
'Feng, Sun'

_publ_section_title
\m-Aqua-bis(\m-4-methylbenzoato-\k^2^<i>O</i>:<i>O</i>')bis[(4-methylbenzoato-\k<i>O</i>)(1,10-phenanthroline-\k^2^<i>N</i>,<i>N</i>')iron(II)]
_journal_coeditor_code KP2167
_journal_issue 6
_journal_name_full 'Acta Crystallographica Section E'
_journal_page_first m817
_journal_page_last m818
_journal_paper_doi 10.1107/S1600536808014207
_journal_volume 64
_journal_year 2008
_chemical_formula_iupac '[Fe2 (C8 H7 O2)4 (C12 H8 N2)2 (H2 O)]'
_chemical_formula_moiety 'C56 H46 Fe2 N4 O9'
_chemical_formula_sum 'C56 H46 Fe2 N4 O9'
_chemical_formula_weight 1030.67
_chemical_name_systematic
;
\m-Aqua-bis(\m-4-methylbenzoato-\k^2^O:<i>O</i>')bis[(4-methylbenzoato-
\kO)(1,10-phenanthroline-\k^2^N,<i>N</i>')iron(II)]
;
_space_group_IT_number 15
_symmetry_cell_setting monoclinic
_symmetry_space_group_name_Hall '-C 2yc'
_symmetry_space_group_name_H-M 'C 1 2/c 1'
_atom_sites_solution_hydrogens geom
_atom_sites_solution_primary direct
_atom_sites_solution_secondary difmap
_audit_creation_method SHELXL-97
_cell_angle_alpha 90.00
_cell_angle_beta 121.0170(10)
_cell_angle_gamma 90.00
_cell_formula_units_Z 4
_cell_length_a 23.1987(6)
_cell_length_b 15.7222(4)
_cell_length_c 15.6464(4)
_cell_measurement_reflns_used 5300
_cell_measurement_temperature 296(2)
_cell_measurement_theta_max 28.00
_cell_measurement_theta_min 1.26
_cell_volume 4890.8(2)
_computing_cell_refinement 'SAINT (Bruker, 2004)'
_computing_data_collection 'APEX2 (Bruker, 2004)'
_computing_data_reduction 'SAINT (Bruker, 2004)'
_computing_molecular_graphics 'XP in SHELXTL (Sheldrick, 2008)'
_computing_publication_material 'SHELXTL (Sheldrick, 2008)'
_computing_structure_refinement 'SHELXL97 (Sheldrick, 2008)'
_computing_structure_solution 'SHELXS97 (Sheldrick, 2008)'
_diffrn_ambient_temperature 296(2)
_diffrn_measured_fraction_theta_full 1.000
_diffrn_measured_fraction_theta_max 1.000
_diffrn_measurement_device_type 'Bruker APEXII area-detector'
_diffrn_measurement_method '\f and \w'
_diffrn_radiation_monochromator graphite
_diffrn_radiation_source 'fine-focus sealed tube'
_diffrn_radiation_type MoK\a
_diffrn_radiation_wavelength 0.71073
_diffrn_reflns_av_R_equivalents 0.0527
_diffrn_reflns_av_sigmaI/netI 0.0365
_diffrn_reflns_limit_h_max 29
_diffrn_reflns_limit_h_min -29
_diffrn_reflns_limit_k_max 19
_diffrn_reflns_limit_k_min -19
_diffrn_reflns_limit_l_max 19
_diffrn_reflns_limit_l_min -19
_diffrn_reflns_number 31900
_diffrn_reflns_theta_full 26.50
_diffrn_reflns_theta_max 26.50
_diffrn_reflns_theta_min 1.65
_diffrn_standards_number 0
_exptl_absorpt_coefficient_mu 0.656
_exptl_absorpt_correction_T_max 0.9023
_exptl_absorpt_correction_T_min 0.8800
_exptl_absorpt_correction_type multi-scan
_exptl_absorpt_process_details '(SADABS; Sheldrick, 1996)'
_exptl_crystal_colour colourless
_exptl_crystal_density_diffrn 1.400
_exptl_crystal_density_method 'not measured'
_exptl_crystal_description block
_exptl_crystal_F_000 2136
_exptl_crystal_size_max 0.20
_exptl_crystal_size_mid 0.19
_exptl_crystal_size_min 0.16
_refine_diff_density_max 0.296
_refine_diff_density_min -0.424
_refine_ls_extinction_method none
_refine_ls_goodness_of_fit_ref 1.055
_refine_ls_hydrogen_treatment mixed
_refine_ls_matrix_type full
_refine_ls_number_parameters 326
_refine_ls_number_reflns 5066
_refine_ls_number_restraints 2
_refine_ls_restrained_S_all 1.087
_refine_ls_R_factor_all 0.0641
_refine_ls_R_factor_gt 0.0441
_refine_ls_shift/su_max 0.002
_refine_ls_shift/su_mean 0.000
_refine_ls_structure_factor_coef Fsqd
_refine_ls_weighting_details 'calc w=1/[\s^2^(Fo^2^)+(0.0679P)^2^+3.2244P] where P=(Fo^2^+2Fc^2^)/3'
_refine_ls_weighting_scheme calc
_refine_ls_wR_factor_gt 0.1197
_refine_ls_wR_factor_ref 0.1326
_reflns_number_gt 3725
_reflns_number_total 5066
_reflns_threshold_expression I>2\s(I)
_cod_data_source_file kp2167.cif
_cod_data_source_block I
_cod_depositor_comments
;
The following automatic conversions were performed:
'_symmetry_cell_setting' value 'Monoclinic' changed to 'monoclinic'
according to '/home/saulius/struct/CIF-dictionaries/cif_core.dic'
dictionary named 'cif_core.dic' version 2.4.1 from 2010-06-29.

Automatic conversion script
Id: cif_fix_enum 1527 2010-12-29 10:47:43Z saulius 

The following automatic conversions were performed:

'_symmetry_cell_setting' value 'Monoclinic' changed to 'monoclinic'
according to /home/saulius/struct/CIF-dictionaries/cif_core.dic
dictionary named 'cif_core.dic' version 2.4.1 from 2010-06-29.

Automatic conversion script
Id: cif_fix_values 1715 2011-07-08 13:25:40Z adriana 
;
_cod_original_sg_symbol_H-M 'C 2/c'
_cod_database_code 2218457
_cod_database_fobs_code 2218457

loop_
_symmetry_equiv_pos_as_xyz
'x, y, z'
'-x, y, -z+1/2'
'x+1/2, y+1/2, z'
'-x+1/2, y+1/2, -z+1/2'
'-x, -y, -z'
'x, -y, z-1/2'
'-x+1/2, -y+1/2, -z'
'x+1/2, -y+1/2, z-1/2'

loop_
_atom_site_type_symbol
_atom_site_label
_atom_site_fract_x
_atom_site_fract_y
_atom_site_fract_z
_atom_site_U_iso_or_equiv
_atom_site_adp_type
_atom_site_calc_flag
_atom_site_refinement_flags
_atom_site_occupancy
Fe Fe1 0.041139(18) 0.35596(2) 0.37994(3) 0.03908(15) Uani d . 1
C C1 0.10393(16) 0.51103(18) 0.5379(2) 0.0495(7) Uani d . 1
H H1 0.0624 0.5365 0.4966 0.059 Uiso calc R 1
C C2 0.15332(18) 0.5574(2) 0.6182(2) 0.0612(9) Uani d . 1
H H2 0.1447 0.6126 0.6302 0.073 Uiso calc R 1
C C3 0.21397(18) 0.5211(2) 0.6784(2) 0.0664(10) Uani d . 1
H H3 0.2474 0.5515 0.7321 0.080 Uiso calc R 1
C C4 0.22666(15) 0.4382(2) 0.6603(2) 0.0545(8) Uani d . 1
C C5 0.28939(16) 0.3946(3) 0.7205(2) 0.0717(11) Uani d . 1
H H5 0.3250 0.4229 0.7738 0.086 Uiso calc R 1
C C6 0.29761(16) 0.3135(3) 0.7014(2) 0.0691(10) Uani d . 1
H H6 0.3389 0.2871 0.7417 0.083 Uiso calc R 1
C C7 0.24490(14) 0.2671(2) 0.6211(2) 0.0543(8) Uani d . 1
C C8 0.25042(16) 0.1818(2) 0.5991(3) 0.0636(9) Uani d . 1
H H8 0.2905 0.1524 0.6380 0.076 Uiso calc R 1
C C9 0.19760(17) 0.1427(2) 0.5217(3) 0.0624(9) Uani d . 1
H H9 0.2003 0.0855 0.5086 0.075 Uiso calc R 1
C C10 0.13890(15) 0.18871(19) 0.4614(2) 0.0523(7) Uani d . 1
H H10 0.1034 0.1616 0.4068 0.063 Uiso calc R 1
C C11 0.18322(13) 0.30873(18) 0.55822(19) 0.0432(6) Uani d . 1
C C12 0.17422(13) 0.39593(18) 0.57830(19) 0.0414(6) Uani d . 1
C C13 0.07480(12) 0.46759(16) 0.25133(19) 0.0360(6) Uani d . 1
C C14 0.11705(13) 0.54627(16) 0.28046(19) 0.0384(6) Uani d . 1
C C15 0.17772(14) 0.54973(19) 0.3703(2) 0.0507(7) Uani d . 1
H H15 0.1911 0.5041 0.4143 0.061 Uiso calc R 1
C C16 0.21825(16) 0.6204(2) 0.3949(3) 0.0636(9) Uani d . 1
H H16 0.2594 0.6209 0.4545 0.076 Uiso calc R 1
C C17 0.19931(19) 0.6901(2) 0.3334(3) 0.0633(9) Uani d . 1
C C18 0.13827(19) 0.68755(19) 0.2446(3) 0.0609(9) Uani d . 1
H H18 0.1245 0.7344 0.2023 0.073 Uiso calc R 1
C C19 0.09739(15) 0.61659(17) 0.2176(2) 0.0462(6) Uani d . 1
H H19 0.0567 0.6158 0.1572 0.055 Uiso calc R 1
C C20 0.2436(2) 0.7685(3) 0.3605(4) 0.1012(16) Uani d . 1
H H20A 0.2891 0.7538 0.4097 0.152 Uiso calc R 1
H H20B 0.2276 0.8114 0.3869 0.152 Uiso calc R 1
H H20C 0.2422 0.7900 0.3020 0.152 Uiso calc R 1
C C21 -0.03260(13) 0.21381(18) 0.4188(2) 0.0419(6) Uani d . 1
C C22 -0.04954(13) 0.17394(19) 0.4901(2) 0.0441(6) Uani d . 1
C C23 -0.05669(16) 0.2209(2) 0.5580(2) 0.0582(8) Uani d . 1
H H23 -0.0504 0.2795 0.5608 0.070 Uiso calc R 1
C C24 -0.07324(18) 0.1821(3) 0.6230(3) 0.0715(10) Uani d . 1
H H24 -0.0791 0.2152 0.6672 0.086 Uiso calc R 1
C C25 -0.08085(18) 0.0948(3) 0.6218(3) 0.0680(9) Uani d . 1
C C26 -0.07224(18) 0.0482(2) 0.5554(3) 0.0677(9) Uani d . 1
H H26 -0.0761 -0.0107 0.5550 0.081 Uiso calc R 1
C C27 -0.05788(15) 0.08647(19) 0.4887(2) 0.0545(8) Uani d . 1
H H27 -0.0538 0.0534 0.4428 0.065 Uiso calc R 1
C C28 -0.0974(2) 0.0524(3) 0.6938(3) 0.1022(15) Uani d . 1
H H28A -0.0868 0.0904 0.7480 0.153 Uiso calc R 1
H H28B -0.0714 0.0012 0.7194 0.153 Uiso calc R 1
H H28C -0.1444 0.0387 0.6596 0.153 Uiso calc R 1
N N1 0.11349(11) 0.43230(14) 0.51775(15) 0.0415(5) Uani d . 1
N N2 0.13141(10) 0.26953(14) 0.47845(16) 0.0411(5) Uani d . 1
O O1 0.09509(9) 0.40711(12) 0.31245(14) 0.0455(5) Uani d . 1
O O2 0.02203(9) 0.46592(11) 0.16733(14) 0.0449(5) Uani d . 1
O O3 -0.01572(10) 0.29140(12) 0.43251(15) 0.0517(5) Uani d . 1
O O4 -0.03673(11) 0.16889(14) 0.35009(15) 0.0555(5) Uani d . 1
O O1W 0.0000 0.26095(16) 0.2500 0.0398(6) Uani d SD 1
H H1W 0.0291(12) 0.2479(17) 0.227(2) 0.060 Uiso d D 1

loop_
_atom_site_aniso_label
_atom_site_aniso_U_11
_atom_site_aniso_U_22
_atom_site_aniso_U_33
_atom_site_aniso_U_12
_atom_site_aniso_U_13
_atom_site_aniso_U_23
Fe1 0.0366(2) 0.0383(2) 0.0366(2) 0.00068(15) 0.01482(18) 0.00227(16)
C1 0.0582(18) 0.0447(16) 0.0424(15) -0.0101(14) 0.0236(14) -0.0025(13)
C2 0.082(2) 0.0510(19) 0.0527(18) -0.0247(17) 0.0359(19) -0.0115(15)
C3 0.068(2) 0.077(2) 0.0430(17) -0.0399(19) 0.0213(17) -0.0120(17)
C4 0.0486(17) 0.071(2) 0.0358(15) -0.0213(15) 0.0159(14) 0.0032(14)
C5 0.0423(18) 0.105(3) 0.0417(18) -0.0271(19) 0.0026(15) 0.0093(19)
C6 0.0330(16) 0.102(3) 0.0511(19) -0.0008(18) 0.0061(15) 0.023(2)
C7 0.0357(15) 0.076(2) 0.0480(17) 0.0066(14) 0.0190(14) 0.0223(15)
C8 0.0464(18) 0.080(2) 0.066(2) 0.0248(17) 0.0302(18) 0.0348(19)
C9 0.056(2) 0.057(2) 0.074(2) 0.0179(16) 0.0329(19) 0.0174(17)
C10 0.0472(17) 0.0490(17) 0.0554(18) 0.0086(13) 0.0226(15) 0.0087(14)
C11 0.0321(13) 0.0574(18) 0.0361(14) 0.0012(12) 0.0147(12) 0.0144(12)
C12 0.0354(14) 0.0525(16) 0.0314(13) -0.0105(12) 0.0137(12) 0.0046(12)
C13 0.0333(13) 0.0368(14) 0.0404(14) -0.0016(11) 0.0208(12) -0.0015(11)
C14 0.0386(14) 0.0401(14) 0.0368(14) -0.0034(11) 0.0197(12) -0.0051(11)
C15 0.0429(16) 0.0550(18) 0.0469(16) -0.0032(13) 0.0180(14) -0.0038(14)
C16 0.0505(19) 0.072(2) 0.061(2) -0.0193(17) 0.0235(16) -0.0280(18)
C17 0.075(2) 0.057(2) 0.074(2) -0.0326(17) 0.050(2) -0.0351(18)
C18 0.093(3) 0.0361(16) 0.075(2) -0.0073(16) 0.058(2) -0.0052(15)
C19 0.0534(17) 0.0385(14) 0.0468(16) -0.0029(13) 0.0259(14) -0.0041(12)
C20 0.131(4) 0.081(3) 0.124(4) -0.067(3) 0.089(3) -0.058(3)
C21 0.0306(13) 0.0470(16) 0.0458(15) 0.0021(11) 0.0180(12) 0.0079(13)
C22 0.0338(14) 0.0513(16) 0.0443(15) -0.0009(12) 0.0181(13) 0.0071(13)
C23 0.065(2) 0.0578(19) 0.0601(19) -0.0069(16) 0.0380(17) 0.0005(16)
C24 0.079(2) 0.087(3) 0.066(2) -0.008(2) 0.049(2) -0.0042(19)
C25 0.065(2) 0.085(3) 0.061(2) -0.0109(19) 0.0369(18) 0.0139(19)
C26 0.075(2) 0.057(2) 0.074(2) -0.0110(17) 0.041(2) 0.0135(18)
C27 0.0579(19) 0.0508(18) 0.0568(18) -0.0047(14) 0.0311(16) 0.0045(14)
C28 0.109(3) 0.126(4) 0.093(3) -0.022(3) 0.068(3) 0.025(3)
N1 0.0429(13) 0.0426(13) 0.0329(11) -0.0052(10) 0.0152(10) 0.0019(10)
N2 0.0356(12) 0.0418(12) 0.0402(12) 0.0033(10) 0.0155(10) 0.0072(10)
O1 0.0432(11) 0.0407(11) 0.0543(12) 0.0012(8) 0.0263(9) 0.0097(9)
O2 0.0400(10) 0.0427(11) 0.0442(11) -0.0085(8) 0.0162(9) -0.0041(8)
O3 0.0583(12) 0.0442(11) 0.0649(13) -0.0038(9) 0.0406(11) 0.0047(9)
O4 0.0634(13) 0.0565(12) 0.0519(12) -0.0118(10) 0.0334(11) -0.0035(10)
O1W 0.0425(15) 0.0403(14) 0.0374(14) 0.000 0.0211(12) 0.000

loop_
_atom_type_symbol
_atom_type_description
_atom_type_scat_dispersion_real
_atom_type_scat_dispersion_imag
_atom_type_scat_source
C C 0.0033 0.0016 'International Tables Vol C Tables 4.2.6.8 and 6.1.1.4'
H H 0.0000 0.0000 'International Tables Vol C Tables 4.2.6.8 and 6.1.1.4'
N N 0.0061 0.0033 'International Tables Vol C Tables 4.2.6.8 and 6.1.1.4'
O O 0.0106 0.0060 'International Tables Vol C Tables 4.2.6.8 and 6.1.1.4'
Fe Fe 0.3463 0.8444 'International Tables Vol C Tables 4.2.6.8 and 6.1.1.4'

loop_
_geom_angle_atom_site_label_1
_geom_angle_atom_site_label_2
_geom_angle_atom_site_label_3
_geom_angle_site_symmetry_1
_geom_angle_site_symmetry_3
_geom_angle
_geom_angle_publ_flag
O3 Fe1 O2 . 2 93.91(7) y
O3 Fe1 O1 . . 172.16(8) y
O2 Fe1 O1 2 . 89.79(7) y
O3 Fe1 N1 . . 100.73(8) y
O2 Fe1 N1 2 . 86.60(8) y
O1 Fe1 N1 . . 86.37(7) y
O3 Fe1 O1W . . 88.54(6) y
O2 Fe1 O1W 2 . 108.77(7) y
O1 Fe1 O1W . . 83.73(6) y
N1 Fe1 O1W . . 161.62(6) y
O3 Fe1 N2 . . 89.48(8) y
O2 Fe1 N2 2 . 159.38(8) y
O1 Fe1 N2 . . 89.47(7) y
N1 Fe1 N2 . . 72.79(8) y
O1W Fe1 N2 . . 91.64(7) y
N1 C1 C2 . . 122.9(3) ?
N1 C1 H1 . . 118.5 ?
C2 C1 H1 . . 118.5 ?
C3 C2 C1 . . 119.0(3) ?
C3 C2 H2 . . 120.5 ?
C1 C2 H2 . . 120.5 ?
C2 C3 C4 . . 120.3(3) ?
C2 C3 H3 . . 119.8 ?
C4 C3 H3 . . 119.8 ?
C3 C4 C12 . . 117.0(3) ?
C3 C4 C5 . . 124.1(3) ?
C12 C4 C5 . . 118.9(3) ?
C6 C5 C4 . . 121.2(3) ?
C6 C5 H5 . . 119.4 ?
C4 C5 H5 . . 119.4 ?
C5 C6 C7 . . 121.8(3) ?
C5 C6 H6 . . 119.1 ?
C7 C6 H6 . . 119.1 ?
C8 C7 C11 . . 117.3(3) ?
C8 C7 C6 . . 124.0(3) ?
C11 C7 C6 . . 118.6(3) ?
C9 C8 C7 . . 120.0(3) ?
C9 C8 H8 . . 120.0 ?
C7 C8 H8 . . 120.0 ?
C8 C9 C10 . . 119.3(3) ?
C8 C9 H9 . . 120.4 ?
C10 C9 H9 . . 120.4 ?
N2 C10 C9 . . 123.0(3) ?
N2 C10 H10 . . 118.5 ?
C9 C10 H10 . . 118.5 ?
N2 C11 C7 . . 122.0(3) ?
N2 C11 C12 . . 118.2(2) ?
C7 C11 C12 . . 119.8(3) ?
N1 C12 C4 . . 122.7(3) ?
N1 C12 C11 . . 117.6(2) ?
C4 C12 C11 . . 119.6(3) ?
O2 C13 O1 . . 124.3(2) ?
O2 C13 C14 . . 118.0(2) ?
O1 C13 C14 . . 117.7(2) ?
C15 C14 C19 . . 118.5(3) ?
C15 C14 C13 . . 120.3(2) ?
C19 C14 C13 . . 121.1(2) ?
C16 C15 C14 . . 120.3(3) ?
C16 C15 H15 . . 119.8 ?
C14 C15 H15 . . 119.8 ?
C17 C16 C15 . . 121.6(3) ?
C17 C16 H16 . . 119.2 ?
C15 C16 H16 . . 119.2 ?
C16 C17 C18 . . 118.3(3) ?
C16 C17 C20 . . 121.8(4) ?
C18 C17 C20 . . 120.0(4) ?
C19 C18 C17 . . 121.2(3) ?
C19 C18 H18 . . 119.4 ?
C17 C18 H18 . . 119.4 ?
C18 C19 C14 . . 120.1(3) ?
C18 C19 H19 . . 119.9 ?
C14 C19 H19 . . 119.9 ?
C17 C20 H20A . . 109.5 ?
C17 C20 H20B . . 109.5 ?
H20A C20 H20B . . 109.5 ?
C17 C20 H20C . . 109.5 ?
H20A C20 H20C . . 109.5 ?
H20B C20 H20C . . 109.5 ?
O4 C21 O3 . . 124.9(3) ?
O4 C21 C22 . . 118.1(3) ?
O3 C21 C22 . . 117.0(3) ?
C23 C22 C27 . . 118.4(3) ?
C23 C22 C21 . . 122.3(3) ?
C27 C22 C21 . . 119.4(3) ?
C22 C23 C24 . . 121.0(3) ?
C22 C23 H23 . . 119.5 ?
C24 C23 H23 . . 119.5 ?
C25 C24 C23 . . 120.3(3) ?
C25 C24 H24 . . 119.8 ?
C23 C24 H24 . . 119.8 ?
C26 C25 C24 . . 118.3(3) ?
C26 C25 C28 . . 121.3(4) ?
C24 C25 C28 . . 120.4(4) ?
C25 C26 C27 . . 121.7(3) ?
C25 C26 H26 . . 119.2 ?
C27 C26 H26 . . 119.2 ?
C26 C27 C22 . . 120.2(3) ?
C26 C27 H27 . . 119.9 ?
C22 C27 H27 . . 119.9 ?
C25 C28 H28A . . 109.5 ?
C25 C28 H28B . . 109.5 ?
H28A C28 H28B . . 109.5 ?
C25 C28 H28C . . 109.5 ?
H28A C28 H28C . . 109.5 ?
H28B C28 H28C . . 109.5 ?
C1 N1 C12 . . 118.0(2) ?
C1 N1 Fe1 . . 125.91(19) ?
C12 N1 Fe1 . . 115.70(18) ?
C10 N2 C11 . . 118.3(2) ?
C10 N2 Fe1 . . 126.82(19) ?
C11 N2 Fe1 . . 114.71(17) ?
C13 O1 Fe1 . . 124.66(16) ?
C13 O2 Fe1 . 2 120.36(16) ?
C21 O3 Fe1 . . 126.24(18) ?
Fe1 O1W Fe1 . 2 98.87(10) ?
Fe1 O1W H1W . . 115.5(18) ?
Fe1 O1W H1W 2 . 81.6(18) ?

loop_
_geom_bond_atom_site_label_1
_geom_bond_atom_site_label_2
_geom_bond_site_symmetry_2
_geom_bond_distance
_geom_bond_publ_flag
Fe1 O3 . 2.1365(18) y
Fe1 O2 2 2.1369(18) y
Fe1 O1 . 2.1657(18) y
Fe1 N1 . 2.275(2) y
Fe1 O1W . 2.2970(17) y
Fe1 N2 . 2.298(2) y
C1 N1 . 1.324(4) ?
C1 C2 . 1.393(4) ?
C1 H1 . 0.9300 ?
C2 C3 . 1.352(5) ?
C2 H2 . 0.9300 ?
C3 C4 . 1.398(5) ?
C3 H3 . 0.9300 ?
C4 C12 . 1.400(4) ?
C4 C5 . 1.436(5) ?
C5 C6 . 1.346(5) ?
C5 H5 . 0.9300 ?
C6 C7 . 1.422(5) ?
C6 H6 . 0.9300 ?
C7 C8 . 1.406(5) ?
C7 C11 . 1.412(4) ?
C8 C9 . 1.349(5) ?
C8 H8 . 0.9300 ?
C9 C10 . 1.395(4) ?
C9 H9 . 0.9300 ?
C10 N2 . 1.328(4) ?
C10 H10 . 0.9300 ?
C11 N2 . 1.355(3) ?
C11 C12 . 1.446(4) ?
C12 N1 . 1.354(3) ?
C13 O2 . 1.252(3) ?
C13 O1 . 1.256(3) ?
C13 C14 . 1.496(3) ?
C14 C15 . 1.386(4) ?
C14 C19 . 1.391(4) ?
C15 C16 . 1.376(4) ?
C15 H15 . 0.9300 ?
C16 C17 . 1.373(5) ?
C16 H16 . 0.9300 ?
C17 C18 . 1.382(5) ?
C17 C20 . 1.519(4) ?
C18 C19 . 1.382(4) ?
C18 H18 . 0.9300 ?
C19 H19 . 0.9300 ?
C20 H20A . 0.9600 ?
C20 H20B . 0.9600 ?
C20 H20C . 0.9600 ?
C21 O4 . 1.248(3) ?
C21 O3 . 1.265(3) ?
C21 C22 . 1.499(4) ?
C22 C23 . 1.372(4) ?
C22 C27 . 1.387(4) ?
C23 C24 . 1.398(4) ?
C23 H23 . 0.9300 ?
C24 C25 . 1.383(5) ?
C24 H24 . 0.9300 ?
C25 C26 . 1.367(5) ?
C25 C28 . 1.519(5) ?
C26 C27 . 1.387(4) ?
C26 H26 . 0.9300 ?
C27 H27 . 0.9300 ?
C28 H28A . 0.9600 ?
C28 H28B . 0.9600 ?
C28 H28C . 0.9600 ?
O2 Fe1 2 2.1369(18) ?
O1W Fe1 2 2.2970(17) ?
O1W H1W . 0.938(8) ?

loop_
_geom_hbond_atom_site_label_D
_geom_hbond_atom_site_label_H
_geom_hbond_atom_site_label_A
_geom_hbond_site_symmetry_A
_geom_hbond_distance_DH
_geom_hbond_distance_HA
_geom_hbond_distance_DA
_geom_hbond_angle_DHA
O1W H1W O4 2 0.938(8) 1.80(2) 2.578(2) 138(2)
